data_7156076
loop_
_publ_author_name
'Kour, Dilpreet'
'Gupta, Annah'
'Kapoor, Kamal K.'
'Gupta, Vivek K.'
'Rajnikant, ?'
'Singh, Deepika'
'Das, Parthasarathi'

_publ_section_title
;
 Iodine-NH<sub>4</sub>OAc mediated regioselective synthesis of
 2-aroyl-3-arylimidazo[1,2-a]pyridines from 1,3-diaryl-prop-2-en-1-ones.
;
_journal_issue 8
_journal_name_full 'Organic &amp; biomolecular chemistry'
_journal_page_first 1330
_journal_page_last 1336
_journal_paper_doi 10.1039/c7ob02750h
_journal_volume 16
_journal_year 2018
_chemical_formula_moiety 'C20 H13 Cl N2 O'
_chemical_formula_sum 'C20 H13 Cl N2 O'
_chemical_formula_weight 332.77
_chemical_name_systematic
;
(4-Chlorophenyl)(3-phenylimidazo[1,2-a]pyridin-2-yl)methanone 
;
_space_group_IT_number 19
_space_group_name_Hall 'P 2ac 2ab'
_space_group_name_H-M_alt 'P 21 21 21'
_symmetry_cell_setting orthorhombic
_symmetry_space_group_name_Hall 'P 2ac 2ab'
_symmetry_space_group_name_H-M 'P 21 21 21'
_atom_sites_solution_hydrogens geom
_atom_sites_solution_primary direct
_atom_sites_solution_secondary difmap
_audit_creation_method SHELXL-97
_audit_update_record
;
2018-01-18 deposited with the CCDC.
2018-01-22 downloaded from the CCDC.
;
_cell_angle_alpha 90.00
_cell_angle_beta 90.00
_cell_angle_gamma 90.00
_cell_formula_units_Z 4
_cell_length_a 6.3278(5)
_cell_length_b 13.3923(10)
_cell_length_c 18.8088(14)
_cell_measurement_reflns_used 1328
_cell_measurement_temperature 293(2)
_cell_measurement_theta_max 26.8310
_cell_measurement_theta_min 3.8700
_cell_volume 1593.9(2)
_computing_cell_refinement 'CrysAlisPro (Oxford Diffraction,2010)'
_computing_data_collection 'CrysAlisPro (Oxford Diffraction,2010)'
_computing_data_reduction 'CrysAlisPro (Oxford Diffraction,2010)'
_computing_molecular_graphics 'ORTEP3 (Farrugia, 1997)'
_computing_publication_material PLATON(Spek,2009)
_computing_structure_refinement 'SHELXL-97 (Sheldrick, 2008)'
_computing_structure_solution 'SHELXS-97 (Sheldrick, 2008)'
_diffrn_ambient_temperature 293(2)
_diffrn_detector_area_resol_mean 16.1049
_diffrn_measured_fraction_theta_full 0.995
_diffrn_measured_fraction_theta_max 0.995
_diffrn_measurement_device_type 'Xcalibur, Sapphire3'
_diffrn_measurement_method 'Omega scan'
_diffrn_radiation_monochromator graphite
_diffrn_radiation_source 'fine-focus sealed tube'
_diffrn_radiation_type MoK\a
_diffrn_radiation_wavelength 0.71073
_diffrn_reflns_av_R_equivalents 0.0229
_diffrn_reflns_av_sigmaI/netI 0.0588
_diffrn_reflns_limit_h_max 7
_diffrn_reflns_limit_h_min -7
_diffrn_reflns_limit_k_max 9
_diffrn_reflns_limit_k_min -16
_diffrn_reflns_limit_l_max 23
_diffrn_reflns_limit_l_min -10
_diffrn_reflns_number 4421
_diffrn_reflns_theta_full 26.00
_diffrn_reflns_theta_max 26.00
_diffrn_reflns_theta_min 3.59
_diffrn_standards_decay_% 0
_diffrn_standards_interval_count 0
_diffrn_standards_interval_time 0
_diffrn_standards_number 0
_exptl_absorpt_coefficient_mu 0.248
_exptl_absorpt_correction_T_max 0.952
_exptl_absorpt_correction_T_min 0.942
_exptl_absorpt_correction_type multi-scan
_exptl_absorpt_process_details 'Crys Alis Red'
_exptl_crystal_colour WHITE
_exptl_crystal_density_diffrn 1.387
_exptl_crystal_density_method 'not measured'
_exptl_crystal_description BLOCK
_exptl_crystal_F_000 688
_exptl_crystal_size_max 0.3
_exptl_crystal_size_mid 0.2
_exptl_crystal_size_min 0.2
_refine_diff_density_max 0.210
_refine_diff_density_min -0.165
_refine_diff_density_rms 0.033
_refine_ls_abs_structure_details 'Flack H D (1983), Acta Cryst. A39, 876-881'
_refine_ls_abs_structure_Flack 0.00(8)
_refine_ls_extinction_coef 0.0084(10)
_refine_ls_extinction_expression Fc^*^=kFc[1+0.001xFc^2^\l^3^/sin(2\q)]^-1/4^
_refine_ls_extinction_method SHELXL
_refine_ls_goodness_of_fit_ref 0.992
_refine_ls_hydrogen_treatment mixed
_refine_ls_matrix_type full
_refine_ls_number_parameters 218
_refine_ls_number_reflns 3071
_refine_ls_number_restraints 0
_refine_ls_restrained_S_all 0.992
_refine_ls_R_factor_all 0.0676
_refine_ls_R_factor_gt 0.0425
_refine_ls_shift/su_max 0.001
_refine_ls_shift/su_mean 0.000
_refine_ls_structure_factor_coef Fsqd
_refine_ls_weighting_details 'calc w=1/[\s^2^(Fo^2^)+(0.0277P)^2^+0.0000P] where P=(Fo^2^+2Fc^2^)/3'
_refine_ls_weighting_scheme calc
_refine_ls_wR_factor_gt 0.0744
_refine_ls_wR_factor_ref 0.0841
_reflns_number_gt 2301
_reflns_number_total 3071
_reflns_threshold_expression >2sigma(I)
_cod_data_source_file c7ob02750h2.cif
_cod_data_source_block kapoor-d171
_cod_depositor_comments
;
The following automatic conversions were performed:

'_symmetry_cell_setting' value 'Orthorhombic' changed to
'orthorhombic' according to
/home/data/users/saulius/crontab/automatic-downloads/rss-feeds/RSC/lib/dictionaries/cif_core.dic
dictionary named 'cif_core.dic' version 2.4.2 from 2011-04-26.

Automatic conversion script
Id: cif_fix_values 4973 2017-02-22 13:04:09Z antanas 

 Adding full bibliography for 7156076.cif.
;
_cod_original_sg_symbol_H-M 'P21 21 21'
_cod_database_code 7156076

loop_
_symmetry_equiv_pos_as_xyz
'x, y, z'
'-x+1/2, -y, z+1/2'
'-x, y+1/2, -z+1/2'
'x+1/2, -y+1/2, -z'

loop_
_atom_site_label
_atom_site_type_symbol
_atom_site_fract_x
_atom_site_fract_y
_atom_site_fract_z
_atom_site_U_iso_or_equiv
_atom_site_adp_type
_atom_site_occupancy
_atom_site_symmetry_multiplicity
_atom_site_calc_flag
_atom_site_refinement_flags
Cl1 Cl 0.03362(13) 0.80409(6) 0.96587(4) 0.0746(3) Uani 1 1 d .
O1 O 0.5086(3) 0.85338(13) 0.65433(8) 0.0554(5) Uani 1 1 d .
C11 C 0.4393(4) 0.87667(16) 0.77538(12) 0.0342(5) Uani 1 1 d .
N9 N 1.0484(3) 1.03092(14) 0.67361(10) 0.0358(5) Uani 1 1 d .
C8 C 1.0062(4) 1.05381(17) 0.74494(12) 0.0367(6) Uani 1 1 d .
C3 C 0.8873(4) 0.96954(17) 0.64982(12) 0.0346(6) Uani 1 1 d .
C17 C 0.8820(4) 0.93330(17) 0.57560(12) 0.0372(6) Uani 1 1 d .
C10 C 0.5648(4) 0.89478(17) 0.70940(12) 0.0383(6) Uani 1 1 d .
N1 N 0.8288(3) 1.01014(14) 0.76628(10) 0.0398(5) Uani 1 1 d .
C16 C 0.2451(4) 0.82896(18) 0.76818(13) 0.0433(6) Uani 1 1 d .
H16 H 0.1978 0.8117 0.7230 0.052 Uiso 1 1 calc R
C12 C 0.5048(5) 0.90102(18) 0.84373(12) 0.0493(7) Uani 1 1 d .
H12 H 0.6341 0.9327 0.8502 0.059 Uiso 1 1 calc R
C2 C 0.7560(4) 0.95769(17) 0.70826(12) 0.0357(6) Uani 1 1 d .
C6 C 1.3590(4) 1.12646(19) 0.67524(15) 0.0490(7) Uani 1 1 d .
H6 H 1.4764 1.1528 0.6522 0.059 Uiso 1 1 calc R
C14 C 0.1905(4) 0.83260(19) 0.89281(14) 0.0450(7) Uani 1 1 d .
C5 C 1.3265(4) 1.14610(18) 0.74854(14) 0.0489(7) Uani 1 1 d .
H5 H 1.4259 1.1832 0.7736 0.059 Uiso 1 1 calc R
C15 C 0.1215(4) 0.80672(19) 0.82617(14) 0.0485(7) Uani 1 1 d .
H15 H -0.0075 0.7745 0.8203 0.058 Uiso 1 1 calc R
C7 C 1.2211(4) 1.07001(19) 0.63910(14) 0.0447(7) Uani 1 1 d .
H7 H 1.2421 1.0574 0.5910 0.054 Uiso 1 1 calc R
C22 C 0.7223(4) 0.9630(2) 0.53043(13) 0.0482(7) Uani 1 1 d .
H22 H 0.6181 1.0060 0.5471 0.058 Uiso 1 1 calc R
C18 C 1.0373(5) 0.8703(2) 0.54955(12) 0.0541(7) Uani 1 1 d .
H18 H 1.1484 0.8508 0.5788 0.065 Uiso 1 1 calc R
C13 C 0.3813(4) 0.8790(2) 0.90203(15) 0.0565(8) Uani 1 1 d .
H13 H 0.4275 0.8955 0.9475 0.068 Uiso 1 1 calc R
C4 C 1.1530(4) 1.11171(18) 0.78234(14) 0.0473(7) Uani 1 1 d .
H4 H 1.1312 1.1264 0.8301 0.057 Uiso 1 1 calc R
C20 C 0.8671(5) 0.8666(2) 0.43618(14) 0.0619(9) Uani 1 1 d .
H20 H 0.8616 0.8441 0.3894 0.074 Uiso 1 1 calc R
C21 C 0.7143(5) 0.9302(2) 0.46124(14) 0.0574(8) Uani 1 1 d .
H21 H 0.6056 0.9511 0.4315 0.069 Uiso 1 1 calc R
C19 C 1.0273(6) 0.8362(2) 0.47986(14) 0.0659(9) Uani 1 1 d .
H19 H 1.1299 0.7925 0.4629 0.079 Uiso 1 1 calc R

loop_
_atom_site_aniso_label
_atom_site_aniso_U_11
_atom_site_aniso_U_22
_atom_site_aniso_U_33
_atom_site_aniso_U_23
_atom_site_aniso_U_13
_atom_site_aniso_U_12
Cl1 0.0702(6) 0.0920(6) 0.0615(5) 0.0042(4) 0.0252(5) -0.0131(5)
O1 0.0681(13) 0.0622(13) 0.0358(9) -0.0073(8) -0.0026(10) -0.0237(10)
C11 0.0393(14) 0.0272(13) 0.0361(13) 0.0001(10) -0.0005(12) 0.0019(11)
N9 0.0380(12) 0.0338(12) 0.0355(10) 0.0010(9) -0.0004(10) 0.0001(10)
C8 0.0425(15) 0.0343(14) 0.0334(12) -0.0005(10) -0.0014(12) -0.0026(12)
C3 0.0370(14) 0.0343(14) 0.0324(13) 0.0013(11) -0.0031(11) 0.0022(11)
C17 0.0441(15) 0.0355(15) 0.0319(13) -0.0013(11) 0.0015(12) -0.0015(12)
C10 0.0449(16) 0.0343(14) 0.0356(14) -0.0002(11) -0.0045(13) -0.0001(12)
N1 0.0479(14) 0.0375(12) 0.0339(11) -0.0058(10) -0.0015(10) -0.0057(10)
C16 0.0427(15) 0.0468(16) 0.0404(14) 0.0002(12) -0.0052(13) -0.0020(13)
C12 0.0533(18) 0.0569(18) 0.0377(14) -0.0023(12) 0.0005(14) -0.0202(15)
C2 0.0401(15) 0.0343(14) 0.0328(13) 0.0000(11) -0.0018(12) 0.0008(12)
C6 0.0422(16) 0.0405(16) 0.0644(18) 0.0037(14) 0.0069(15) -0.0044(13)
C14 0.0466(16) 0.0448(17) 0.0437(15) 0.0034(13) 0.0105(13) 0.0025(13)
C5 0.0511(17) 0.0353(16) 0.0603(18) 0.0026(13) -0.0125(15) -0.0089(13)
C15 0.0405(16) 0.0497(17) 0.0554(17) 0.0008(14) 0.0034(14) -0.0066(14)
C7 0.0430(17) 0.0434(16) 0.0478(15) 0.0008(13) 0.0097(14) 0.0013(13)
C22 0.0489(17) 0.0602(18) 0.0356(13) -0.0009(13) -0.0007(14) 0.0058(14)
C18 0.0617(19) 0.0610(18) 0.0394(15) -0.0021(13) 0.0032(15) 0.0144(16)
C13 0.065(2) 0.066(2) 0.0389(15) -0.0024(14) 0.0047(15) -0.0182(16)
C4 0.0589(19) 0.0420(16) 0.0410(15) -0.0009(13) -0.0051(14) -0.0077(14)
C20 0.092(2) 0.062(2) 0.0310(14) -0.0089(14) 0.0108(17) -0.0134(19)
C21 0.065(2) 0.072(2) 0.0353(14) 0.0015(14) -0.0064(16) -0.0020(17)
C19 0.086(2) 0.062(2) 0.0498(17) -0.0107(15) 0.0140(19) 0.0170(18)

loop_
_atom_type_symbol
_atom_type_description
_atom_type_scat_dispersion_real
_atom_type_scat_dispersion_imag
_atom_type_scat_source
C C 0.0033 0.0016 'International Tables Vol C Tables 4.2.6.8 and 6.1.1.4'
H H 0.0000 0.0000 'International Tables Vol C Tables 4.2.6.8 and 6.1.1.4'
N N 0.0061 0.0033 'International Tables Vol C Tables 4.2.6.8 and 6.1.1.4'
O O 0.0106 0.0060 'International Tables Vol C Tables 4.2.6.8 and 6.1.1.4'
Cl Cl 0.1484 0.1585 'International Tables Vol C Tables 4.2.6.8 and 6.1.1.4'

loop_
_geom_angle_atom_site_label_1
_geom_angle_atom_site_label_2
_geom_angle_atom_site_label_3
_geom_angle
C12 C11 C16 117.5(2)
C12 C11 C10 124.9(2)
C16 C11 C10 117.6(2)
C7 N9 C3 131.2(2)
C7 N9 C8 121.3(2)
C3 N9 C8 107.4(2)
N1 C8 C4 130.8(2)
N1 C8 N9 110.7(2)
C4 C8 N9 118.4(2)
N9 C3 C2 104.65(19)
N9 C3 C17 121.1(2)
C2 C3 C17 134.2(2)
C22 C17 C18 118.5(2)
C22 C17 C3 120.3(2)
C18 C17 C3 121.2(2)
O1 C10 C2 118.9(2)
O1 C10 C11 118.3(2)
C2 C10 C11 122.8(2)
C8 N1 C2 105.54(18)
C15 C16 C11 121.7(2)
C15 C16 H16 119.2
C11 C16 H16 119.2
C13 C12 C11 121.1(2)
C13 C12 H12 119.4
C11 C12 H12 119.4
N1 C2 C3 111.7(2)
N1 C2 C10 123.7(2)
C3 C2 C10 124.6(2)
C7 C6 C5 120.2(3)
C7 C6 H6 119.9
C5 C6 H6 119.9
C13 C14 C15 120.7(3)
C13 C14 Cl1 120.2(2)
C15 C14 Cl1 119.0(2)
C4 C5 C6 120.8(3)
C4 C5 H5 119.6
C6 C5 H5 119.6
C14 C15 C16 119.3(2)
C14 C15 H15 120.4
C16 C15 H15 120.4
C6 C7 N9 119.5(2)
C6 C7 H7 120.2
N9 C7 H7 120.2
C21 C22 C17 121.2(3)
C21 C22 H22 119.4
C17 C22 H22 119.4
C17 C18 C19 120.1(3)
C17 C18 H18 119.9
C19 C18 H18 119.9
C14 C13 C12 119.8(3)
C14 C13 H13 120.1
C12 C13 H13 120.1
C5 C4 C8 119.5(2)
C5 C4 H4 120.3
C8 C4 H4 120.3
C19 C20 C21 120.1(3)
C19 C20 H20 120.0
C21 C20 H20 120.0
C20 C21 C22 119.8(3)
C20 C21 H21 120.1
C22 C21 H21 120.1
C20 C19 C18 120.2(3)
C20 C19 H19 119.9
C18 C19 H19 119.9

loop_
_geom_bond_atom_site_label_1
_geom_bond_atom_site_label_2
_geom_bond_distance
Cl1 C14 1.738(3)
O1 C10 1.227(3)
C11 C12 1.390(3)
C11 C16 1.392(3)
C11 C10 1.493(3)
N9 C7 1.375(3)
N9 C3 1.384(3)
N9 C8 1.402(3)
C8 N1 1.328(3)
C8 C4 1.400(3)
C3 C2 1.387(3)
C3 C17 1.478(3)
C17 C22 1.379(3)
C17 C18 1.385(3)
C10 C2 1.475(3)
N1 C2 1.377(3)
C16 C15 1.375(3)
C16 H16 0.9300
C12 C13 1.378(3)
C12 H12 0.9300
C6 C7 1.340(3)
C6 C5 1.419(4)
C6 H6 0.9300
C14 C13 1.369(3)
C14 C15 1.372(3)
C5 C4 1.349(4)
C5 H5 0.9300
C15 H15 0.9300
C7 H7 0.9300
C22 C21 1.375(3)
C22 H22 0.9300
C18 C19 1.390(3)
C18 H18 0.9300
C13 H13 0.9300
C4 H4 0.9300
C20 C19 1.367(4)
C20 C21 1.372(4)
C20 H20 0.9300
C21 H21 0.9300
C19 H19 0.9300

loop_
_geom_torsion_atom_site_label_1
_geom_torsion_atom_site_label_2
_geom_torsion_atom_site_label_3
_geom_torsion_atom_site_label_4
_geom_torsion
C7 N9 C8 N1 178.2(2)
C3 N9 C8 N1 0.0(3)
C7 N9 C8 C4 -4.8(3)
C3 N9 C8 C4 177.0(2)
C7 N9 C3 C2 -178.4(2)
C8 N9 C3 C2 -0.4(2)
C7 N9 C3 C17 0.8(4)
C8 N9 C3 C17 178.7(2)
N9 C3 C17 C22 -114.6(3)
C2 C3 C17 C22 64.3(4)
N9 C3 C17 C18 64.6(3)
C2 C3 C17 C18 -116.6(3)
C12 C11 C10 O1 166.4(2)
C16 C11 C10 O1 -11.4(3)
C12 C11 C10 C2 -11.8(4)
C16 C11 C10 C2 170.4(2)
C4 C8 N1 C2 -176.1(3)
N9 C8 N1 C2 0.5(3)
C12 C11 C16 C15 0.2(4)
C10 C11 C16 C15 178.2(2)
C16 C11 C12 C13 -0.2(4)
C10 C11 C12 C13 -178.1(2)
C8 N1 C2 C3 -0.8(3)
C8 N1 C2 C10 177.7(2)
N9 C3 C2 N1 0.7(3)
C17 C3 C2 N1 -178.2(2)
N9 C3 C2 C10 -177.7(2)
C17 C3 C2 C10 3.3(4)
O1 C10 C2 N1 177.7(2)
C11 C10 C2 N1 -4.1(3)
O1 C10 C2 C3 -4.0(4)
C11 C10 C2 C3 174.1(2)
C7 C6 C5 C4 -2.5(4)
C13 C14 C15 C16 -0.8(4)
Cl1 C14 C15 C16 -179.90(19)
C11 C16 C15 C14 0.3(4)
C5 C6 C7 N9 -0.3(4)
C3 N9 C7 C6 -178.4(2)
C8 N9 C7 C6 3.9(4)
C18 C17 C22 C21 0.8(4)
C3 C17 C22 C21 -180.0(2)
C22 C17 C18 C19 -1.7(4)
C3 C17 C18 C19 179.1(2)
C15 C14 C13 C12 0.7(4)
Cl1 C14 C13 C12 179.8(2)
C11 C12 C13 C14 -0.2(4)
C6 C5 C4 C8 1.6(4)
N1 C8 C4 C5 178.3(2)
N9 C8 C4 C5 1.9(4)
C19 C20 C21 C22 -0.2(4)
C17 C22 C21 C20 0.1(4)
C21 C20 C19 C18 -0.6(4)
C17 C18 C19 C20 1.6(4)
